data_2238695
loop_
_publ_author_name
'Rousselin, Yoann'
'Clavel, Alexandre'
'Bonnaventure, Isabelle'

_publ_section_title
;
 (<i>R</i>)-({-})-Quinuclidin-3-ol
;
_journal_coeditor_code BG2517
_journal_issue 11
_journal_name_full 'Acta Crystallographica Section E'
_journal_page_first o1672
_journal_paper_doi 10.1107/S1600536813026998
_journal_volume 69
_journal_year 2013
_chemical_formula_iupac 'C7 H13 N O'
_chemical_formula_moiety 'C7 H13 N O'
_chemical_formula_sum 'C7 H13 N O'
_chemical_formula_weight 127.18
_chemical_melting_point 492(2)
_chemical_name_common
;
(<i>R</i>)-(-)-1-Azabicyclo[2.2.2]octan-3-ol
;
_chemical_name_systematic
;
(<i>R</i>)-(-)-Quinuclidin-3-ol
;
_space_group_crystal_system hexagonal
_space_group_IT_number 169
_space_group_name_Hall 'P 61'
_space_group_name_H-M_alt 'P 61'
_symmetry_space_group_name_Hall 'P 61'
_symmetry_space_group_name_H-M 'P 61'
_atom_sites_solution_hydrogens geom
_atom_sites_solution_primary direct
_audit_creation_method
;
  Olex2 1.2
  (compiled 2013.04.25 svn.r2679, GUI svn.r4466)
;
_cell_angle_alpha 90
_cell_angle_beta 90
_cell_angle_gamma 120
_cell_formula_units_Z 6
_cell_length_a 6.2076(3)
_cell_length_b 6.2076(3)
_cell_length_c 29.8731(13)
_cell_measurement_temperature 100
_cell_volume 996.92(8)
_computing_cell_refinement 'SAINT (Bruker, 2012)'
_computing_data_collection 'APEX2 (Bruker, 2012)'
_computing_data_reduction 'SAINT (Bruker, 2012)'
_computing_molecular_graphics 'OLEX2 (Dolomanov <i>et al.</i>, 2009)'
_computing_publication_material 'OLEX2 (Dolomanov <i>et al.</i>, 2009)'
_computing_structure_refinement 'SHELXL97 (Sheldrick, 2008)'
_computing_structure_solution 'SHELXS97 (Sheldrick, 2008)'
_diffrn_ambient_temperature 100.0
_diffrn_detector_area_resol_mean '1024 x 1024'
_diffrn_measured_fraction_theta_full 0.998
_diffrn_measured_fraction_theta_max 0.998
_diffrn_measurement_device '\k-geometry diffractometer'
_diffrn_measurement_device_type 'Bruker D8 VENTURE'
_diffrn_measurement_method '\f and \w scans'
_diffrn_radiation_monochromator graphite
_diffrn_radiation_type 'Cu K\a~1~'
_diffrn_radiation_wavelength 1.54178
_diffrn_reflns_av_R_equivalents 0.0259
_diffrn_reflns_limit_h_max 7
_diffrn_reflns_limit_h_min -7
_diffrn_reflns_limit_k_max 7
_diffrn_reflns_limit_k_min -7
_diffrn_reflns_limit_l_max 35
_diffrn_reflns_limit_l_min -34
_diffrn_reflns_number 15447
_diffrn_reflns_theta_full 67.679
_diffrn_reflns_theta_max 69.153
_diffrn_reflns_theta_min 4.440
_exptl_absorpt_coefficient_mu 0.671
_exptl_absorpt_correction_T_max 0.74
_exptl_absorpt_correction_T_min 0.58
_exptl_absorpt_correction_type numerical
_exptl_absorpt_process_details '(SADABS; Bruker, 2012)'
_exptl_crystal_colour 'clear light colourless'
_exptl_crystal_density_diffrn 1.271
_exptl_crystal_description prism
_exptl_crystal_F_000 420
_exptl_crystal_size_max 0.577
_exptl_crystal_size_mid 0.442
_exptl_crystal_size_min 0.318
_refine_diff_density_max 0.227
_refine_diff_density_min -0.123
_refine_ls_abs_structure_details
;
Parsons & Flack (2004).
;
_refine_ls_abs_structure_Flack 0.01(4)
_refine_ls_extinction_coef 0.0156(15)
_refine_ls_extinction_expression Fc^*^=kFc[1+0.001xFc^2^\l^3^/sin(2\q)]^-1/4^
_refine_ls_extinction_method 'SHELXL97 (Sheldrick, 2008)'
_refine_ls_goodness_of_fit_ref 1.153
_refine_ls_hydrogen_treatment constr
_refine_ls_matrix_type full
_refine_ls_number_constraints 0
_refine_ls_number_parameters 85
_refine_ls_number_reflns 1240
_refine_ls_number_restraints 1
_refine_ls_restrained_S_all 1.153
_refine_ls_R_factor_all 0.0234
_refine_ls_R_factor_gt 0.0234
_refine_ls_shift/su_max 0.000
_refine_ls_shift/su_mean 0.000
_refine_ls_structure_factor_coef Fsqd
_refine_ls_weighting_details
;
 w=1/[\s^2^(Fo^2^)+(0.0394P)^2^+0.1183P]
 where P=(Fo^2^+2Fc^2^)/3
;
_refine_ls_weighting_scheme calc
_refine_ls_wR_factor_gt 0.0642
_refine_ls_wR_factor_ref 0.0642
_reflns_number_gt 1240
_reflns_number_total 1240
_reflns_threshold_expression I>2\s(I)
_cod_data_source_file bg2517.cif
_cod_data_source_block I
_cod_original_cell_volume 996.91(11)
_cod_database_code 2238695
_shelx_space_group_comment
;
The symmetry employed for this shelxl refinement is uniquely defined
by the following loop, which should always be used as a source of
symmetry information in preference to the above space-group names.
They are only intended as comments.
;
_shelx_estimated_absorpt_t_min 0.698
_shelx_estimated_absorpt_t_max 0.815
_shelxl_version_number 20.13

loop_
_space_group_symop_operation_xyz
'x, y, z'
'x-y, x, z+1/6'
'-y, x-y, z+1/3'
'-x, -y, z+1/2'
'-x+y, -x, z+2/3'
'y, -x+y, z+5/6'

loop_
_atom_site_type_symbol
_atom_site_label
_atom_site_fract_x
_atom_site_fract_y
_atom_site_fract_z
_atom_site_U_iso_or_equiv
_atom_site_adp_type
_atom_site_calc_flag
_atom_site_occupancy
O O1 -0.1928(2) 0.4528(2) 0.48963(4) 0.0175(3) Uani d 1
H H1 -0.2253 0.4264 0.4622 0.026 Uiso calc 1
N N1 0.3057(3) 0.6832(3) 0.56404(5) 0.0157(4) Uani d 1
C C2 0.5095(3) 0.8018(3) 0.48879(6) 0.0166(4) Uani d 1
H H2A 0.5325 0.9500 0.4722 0.020 Uiso calc 1
H H2B 0.6378 0.7625 0.4786 0.020 Uiso calc 1
C C4 0.0565(3) 0.6495(3) 0.49520(5) 0.0149(4) Uani d 1
H H4 0.0812 0.7999 0.4785 0.018 Uiso calc 1
C C1 0.5354(4) 0.8550(4) 0.53973(6) 0.0208(4) Uani d 1
H H1A 0.6752 0.8380 0.5515 0.025 Uiso calc 1
H H1B 0.5744 1.0283 0.5450 0.025 Uiso calc 1
C C7 0.2139(3) 0.3542(3) 0.50634(5) 0.0159(4) Uani d 1
H H7A 0.3369 0.3067 0.4966 0.019 Uiso calc 1
H H7B 0.0450 0.2111 0.5013 0.019 Uiso calc 1
C C5 0.0986(4) 0.7091(4) 0.54597(5) 0.0188(4) Uani d 1
H H5A 0.1340 0.8814 0.5510 0.023 Uiso calc 1
H H5B -0.0557 0.5956 0.5624 0.023 Uiso calc 1
C C3 0.2487(3) 0.5801(3) 0.47977(6) 0.0141(4) Uani d 1
H H3 0.2279 0.5406 0.4471 0.017 Uiso calc 1
C C6 0.2509(4) 0.4253(4) 0.55649(6) 0.0204(4) Uani d 1
H H6A 0.0984 0.3095 0.5732 0.024 Uiso calc 1
H H6B 0.3897 0.4068 0.5684 0.024 Uiso calc 1

loop_
_atom_site_aniso_label
_atom_site_aniso_U_11
_atom_site_aniso_U_22
_atom_site_aniso_U_33
_atom_site_aniso_U_12
_atom_site_aniso_U_13
_atom_site_aniso_U_23
O1 0.0134(6) 0.0222(6) 0.0150(6) 0.0076(5) -0.0012(4) -0.0004(5)
N1 0.0176(7) 0.0155(8) 0.0128(7) 0.0074(6) -0.0005(6) -0.0014(5)
C2 0.0149(8) 0.0186(9) 0.0145(8) 0.0069(7) 0.0009(7) 0.0010(6)
C4 0.0150(8) 0.0161(8) 0.0138(8) 0.0079(7) -0.0002(6) 0.0006(7)
C1 0.0176(9) 0.0215(9) 0.0164(9) 0.0045(8) -0.0020(6) -0.0034(7)
C7 0.0150(8) 0.0151(8) 0.0177(8) 0.0077(7) -0.0012(6) -0.0028(7)
C5 0.0207(9) 0.0237(9) 0.0153(8) 0.0135(8) -0.0006(7) -0.0042(7)
C3 0.0135(8) 0.0158(8) 0.0124(8) 0.0068(7) -0.0011(6) -0.0024(7)
C6 0.0292(9) 0.0186(9) 0.0159(9) 0.0139(8) -0.0003(8) 0.0013(7)

loop_
_atom_type_symbol
_atom_type_description
_atom_type_scat_dispersion_real
_atom_type_scat_dispersion_imag
_atom_type_scat_source
C C 0.0181 0.0091 'International Tables Vol C Tables 4.2.6.8 and 6.1.1.4'
H H 0.0000 0.0000 'International Tables Vol C Tables 4.2.6.8 and 6.1.1.4'
N N 0.0311 0.0180 'International Tables Vol C Tables 4.2.6.8 and 6.1.1.4'
O O 0.0492 0.0322 'International Tables Vol C Tables 4.2.6.8 and 6.1.1.4'

loop_
_geom_angle_atom_site_label_1
_geom_angle_atom_site_label_2
_geom_angle_atom_site_label_3
_geom_angle
C4 O1 H1 109.5
C1 N1 C6 108.86(15)
C5 N1 C1 108.73(14)
C5 N1 C6 108.72(14)
H2A C2 H2B 108.4
C1 C2 H2A 110.0
C1 C2 H2B 110.0
C3 C2 H2A 110.0
C3 C2 H2B 110.0
C3 C2 C1 108.29(15)
O1 C4 H4 109.6
O1 C4 C5 107.46(13)
O1 C4 C3 112.96(14)
C5 C4 H4 109.6
C3 C4 H4 109.6
C3 C4 C5 107.45(13)
N1 C1 C2 111.72(14)
N1 C1 H1A 109.3
N1 C1 H1B 109.3
C2 C1 H1A 109.3
C2 C1 H1B 109.3
H1A C1 H1B 107.9
H7A C7 H7B 108.4
C3 C7 H7A 110.1
C3 C7 H7B 110.1
C3 C7 C6 107.96(13)
C6 C7 H7A 110.1
C6 C7 H7B 110.1
N1 C5 C4 112.56(14)
N1 C5 H5A 109.1
N1 C5 H5B 109.1
C4 C5 H5A 109.1
C4 C5 H5B 109.1
H5A C5 H5B 107.8
C2 C3 H3 109.9
C4 C3 C2 108.41(14)
C4 C3 C7 109.25(14)
C4 C3 H3 109.9
C7 C3 C2 109.45(14)
C7 C3 H3 109.9
N1 C6 C7 112.19(14)
N1 C6 H6A 109.2
N1 C6 H6B 109.2
C7 C6 H6A 109.2
C7 C6 H6B 109.2
H6A C6 H6B 107.9

loop_
_geom_bond_atom_site_label_1
_geom_bond_atom_site_label_2
_geom_bond_distance
O1 H1 0.8400
O1 C4 1.423(2)
N1 C1 1.475(2)
N1 C5 1.475(2)
N1 C6 1.479(2)
C2 H2A 0.9900
C2 H2B 0.9900
C2 C1 1.548(2)
C2 C3 1.536(2)
C4 H4 1.0000
C4 C5 1.552(2)
C4 C3 1.528(2)
C1 H1A 0.9900
C1 H1B 0.9900
C7 H7A 0.9900
C7 H7B 0.9900
C7 C3 1.530(2)
C7 C6 1.546(2)
C5 H5A 0.9900
C5 H5B 0.9900
C3 H3 1.0000
C6 H6A 0.9900
C6 H6B 0.9900

loop_
_geom_hbond_atom_site_label_D
_geom_hbond_atom_site_label_H
_geom_hbond_atom_site_label_A
_geom_hbond_site_symmetry_A
_geom_hbond_distance_DH
_geom_hbond_distance_HA
_geom_hbond_distance_DA
_geom_hbond_angle_DHA
O1 H1 N1 6_454 0.84 2.00 2.8366(19) 175.7

loop_
_geom_torsion_atom_site_label_1
_geom_torsion_atom_site_label_2
_geom_torsion_atom_site_label_3
_geom_torsion_atom_site_label_4
_geom_torsion
O1 C4 C5 N1 122.04(17)
O1 C4 C3 C2 -178.09(13)
O1 C4 C3 C7 -58.88(17)
C1 N1 C5 C4 59.38(18)
C1 N1 C6 C7 -59.78(19)
C1 C2 C3 C4 60.54(19)
C1 C2 C3 C7 -58.55(18)
C5 N1 C1 C2 -58.6(2)
C5 N1 C6 C7 58.53(19)
C5 C4 C3 C2 -59.75(17)
C5 C4 C3 C7 59.46(17)
C3 C2 C1 N1 -0.9(2)
C3 C4 C5 N1 0.20(19)
C3 C7 C6 N1 0.4(2)
C6 N1 C1 C2 59.72(19)
C6 N1 C5 C4 -59.01(19)
C6 C7 C3 C2 58.56(18)
C6 C7 C3 C4 -60.01(17)
